data_4508013
loop_
_publ_author_name
'Bhattacharya, Suman'
'Saraswatula, Viswanadha G.'
'Saha, Binoy K.'

_publ_section_title
;
 Thermal Expansion in Alkane Diacids---Another Property Showing
 Alternation in an Odd--Even Series
;
_journal_issue 8
_journal_name_full 'Crystal Growth &amp; Design'
_journal_page_first 3651
_journal_paper_doi 10.1021/cg400668w
_journal_volume 13
_journal_year 2013
_chemical_formula_moiety 'C6 H10 O4'
_chemical_formula_sum 'C6 H10 O4'
_chemical_formula_weight 146.14
_chemical_name_common C6-260-polymorph-I
_chemical_name_systematic 'Hexane-1,6-dioic acid'
_space_group_crystal_system monoclinic
_space_group_IT_number 14
_space_group_name_Hall '-P 2ybc'
_space_group_name_H-M_alt 'P 1 21/c 1'
_symmetry_space_group_name_Hall '-P 2ybc'
_symmetry_space_group_name_H-M 'P 1 21/c 1'
_atom_sites_solution_hydrogens geom
_atom_sites_solution_primary direct
_atom_sites_solution_secondary difmap
_audit_creation_date 2012-12-07
_audit_creation_method
;
  Olex2 1.2
  (compiled 2012.05.09 svn.r2324, GUI svn.r4230)
;
_cell_angle_alpha 90.00
_cell_angle_beta 111.937(15)
_cell_angle_gamma 90.00
_cell_formula_units_Z 2
_cell_length_a 7.3313(11)
_cell_length_b 5.1522(6)
_cell_length_c 10.104(2)
_cell_measurement_reflns_used 679
_cell_measurement_temperature 260(2)
_cell_measurement_theta_max 29.0509
_cell_measurement_theta_min 4.3402
_cell_volume 354.02(10)
_computing_cell_refinement
;
CrysAlisPro, Agilent Technologies,
Version 1.171.36.20 (release 27-06-2012 CrysAlis171 .NET)
(compiled Jul 11 2012,15:38:31)
;
_computing_data_collection
;
CrysAlisPro, Agilent Technologies,
Version 1.171.36.20 (release 27-06-2012 CrysAlis171 .NET)
(compiled Jul 11 2012,15:38:31)
;
_computing_data_reduction
;
CrysAlisPro, Agilent Technologies,
Version 1.171.36.20 (release 27-06-2012 CrysAlis171 .NET)
(compiled Jul 11 2012,15:38:31)
;
_computing_molecular_graphics
;
O. V. Dolomanov, L. J. Bourhis, R. J. Gildea, J. A. K. Howard and H. Puschmann,
OLEX2: a complete structure solution, refinement and analysis program.
J. Appl. Cryst. (2009). 42, 339-341.
;
_computing_publication_material
;
O. V. Dolomanov, L. J. Bourhis, R. J. Gildea, J. A. K. Howard and H. Puschmann,
OLEX2: a complete structure solution, refinement and analysis program.
J. Appl. Cryst. (2009). 42, 339-341.
;
_computing_structure_refinement
;
SHELXL, G.M. Sheldrick, Acta Cryst.
(2008). A64, 112-122
;
_computing_structure_solution
;
SHELXS, G.M. Sheldrick, Acta Cryst.
(2008). A64, 112-122
;
_diffrn_ambient_temperature 260(2)
_diffrn_detector_area_resol_mean 15.9821
_diffrn_measured_fraction_theta_full 0.9852
_diffrn_measured_fraction_theta_max 0.8889
_diffrn_measurement_details
;
  1 omega  -93.00  -37.00   1.0000    5.0000
omega____ theta____ kappa____ phi______ frames
    -      -17.4178 -178.0000   60.0000 56

  2 omega  -73.00  -36.00   1.0000    5.0000
omega____ theta____ kappa____ phi______ frames
    -      -17.4178 -178.0000  150.0000 37

  3 omega   -8.00   24.00   1.0000    5.0000
omega____ theta____ kappa____ phi______ frames
    -      -17.4178  -99.0000   60.0000 32

  4 omega  -63.00   -4.00   1.0000    5.0000
omega____ theta____ kappa____ phi______ frames
    -      -17.4178  -77.0000    0.0000 59

  5 omega  -27.00   38.00   1.0000    5.0000
omega____ theta____ kappa____ phi______ frames
    -      -17.4178   57.0000  -60.0000 65

  6 omega  -90.00  -65.00   1.0000    5.0000
omega____ theta____ kappa____ phi______ frames
    -      -17.4178  -37.0000  150.0000 25
;
_diffrn_measurement_device_type 'Xcalibur, Eos'
_diffrn_measurement_method '\w scans'
_diffrn_orient_matrix_UB_11 0.0242724000
_diffrn_orient_matrix_UB_12 -0.1197022000
_diffrn_orient_matrix_UB_13 -0.0244627000
_diffrn_orient_matrix_UB_21 -0.0794489000
_diffrn_orient_matrix_UB_22 -0.0606271000
_diffrn_orient_matrix_UB_23 0.0123559000
_diffrn_orient_matrix_UB_31 -0.0617100000
_diffrn_orient_matrix_UB_32 0.0308275000
_diffrn_orient_matrix_UB_33 -0.0705304000
_diffrn_radiation_monochromator graphite
_diffrn_radiation_type 'Mo K\a'
_diffrn_radiation_wavelength 0.7107
_diffrn_reflns_av_R_equivalents 0.0234
_diffrn_reflns_av_unetI/netI 0.0297
_diffrn_reflns_limit_h_max 10
_diffrn_reflns_limit_h_min -9
_diffrn_reflns_limit_k_max 7
_diffrn_reflns_limit_k_min -6
_diffrn_reflns_limit_l_max 13
_diffrn_reflns_limit_l_min -11
_diffrn_reflns_number 1731
_diffrn_reflns_theta_full 25.00
_diffrn_reflns_theta_max 29.12
_diffrn_reflns_theta_min 4.35
_diffrn_source 'Enhance (Mo) X-ray Source'
_exptl_absorpt_coefficient_mu 0.116
_exptl_absorpt_correction_T_max 0.982
_exptl_absorpt_correction_T_min 0.954
_exptl_absorpt_correction_type multi-scan
_exptl_absorpt_process_details
;
CrysAlisPro, Agilent Technologies,
Version 1.171.36.20 (release 27-06-2012 CrysAlis171 .NET)
(compiled Jul 11 2012,15:38:31)
Empirical absorption correction using spherical harmonics,
 implemented in SCALE3 ABSPACK scaling algorithm.
;
_exptl_crystal_colour colourless
_exptl_crystal_density_diffrn 1.371
_exptl_crystal_density_method 'not measured'
_exptl_crystal_description plate
_exptl_crystal_F_000 156
_exptl_crystal_size_max 0.46
_exptl_crystal_size_mid 0.34
_exptl_crystal_size_min 0.16
_refine_diff_density_max 0.238
_refine_diff_density_min -0.257
_refine_diff_density_rms 0.049
_refine_ls_extinction_method none
_refine_ls_goodness_of_fit_ref 1.134
_refine_ls_hydrogen_treatment mixed
_refine_ls_matrix_type full
_refine_ls_number_parameters 50
_refine_ls_number_reflns 814
_refine_ls_number_restraints 1
_refine_ls_restrained_S_all 1.134
_refine_ls_R_factor_all 0.0628
_refine_ls_R_factor_gt 0.0516
_refine_ls_shift/su_max 0.000
_refine_ls_shift/su_mean 0.000
_refine_ls_structure_factor_coef Fsqd
_refine_ls_weighting_details 'calc w=1/[\s^2^(Fo^2^)+(0.0627P)^2^+0.1255P] where P=(Fo^2^+2Fc^2^)/3'
_refine_ls_weighting_scheme calc
_refine_ls_wR_factor_gt 0.1419
_refine_ls_wR_factor_ref 0.1498
_reflns_number_gt 657
_reflns_number_total 950
_reflns_threshold_expression >2sigma(I)
_cod_data_source_file cg400668w_si_002.cif
_cod_data_source_block C6-260
_cod_database_code 4508013

loop_
_space_group_symop_id
_space_group_symop_operation_xyz
1 'x, y, z'
2 '-x, y+1/2, -z+1/2'
3 '-x, -y, -z'
4 'x, -y-1/2, z-1/2'

loop_
_atom_site_label
_atom_site_type_symbol
_atom_site_fract_x
_atom_site_fract_y
_atom_site_fract_z
_atom_site_U_iso_or_equiv
_atom_site_adp_type
_atom_site_occupancy
_atom_site_symmetry_multiplicity
_atom_site_calc_flag
_atom_site_refinement_flags
O1 O 0.7050(2) 0.0994(3) 0.13192(14) 0.0535(5) Uani 1 1 d .
O2 O 0.5245(2) -0.2476(3) 0.12937(15) 0.0552(5) Uani 1 1 d D
C3 C 0.6705(3) -0.0900(4) 0.19141(19) 0.0371(5) Uani 1 1 d .
C4 C 0.9477(3) 0.0350(4) 0.42194(17) 0.0391(5) Uani 1 1 d .
H4A H 0.8865 0.2040 0.4151 0.047 Uiso 1 1 calc R
H4B H 1.0436 0.0470 0.3771 0.047 Uiso 1 1 calc R
C5 C 0.7923(3) -0.1621(4) 0.34239(18) 0.0400(5) Uani 1 1 d .
H5A H 0.8565 -0.3266 0.3421 0.048 Uiso 1 1 calc R
H5B H 0.7055 -0.1871 0.3940 0.048 Uiso 1 1 calc R
H2 H 0.454(5) -0.184(7) 0.046(2) 0.102(11) Uiso 1 1 d D

loop_
_atom_site_aniso_label
_atom_site_aniso_U_11
_atom_site_aniso_U_22
_atom_site_aniso_U_33
_atom_site_aniso_U_23
_atom_site_aniso_U_13
_atom_site_aniso_U_12
O1 0.0513(9) 0.0603(10) 0.0368(7) 0.0133(6) 0.0025(6) -0.0151(7)
O2 0.0513(9) 0.0586(10) 0.0394(8) 0.0090(7) -0.0017(7) -0.0172(7)
C3 0.0345(9) 0.0417(10) 0.0329(9) 0.0037(7) 0.0100(7) 0.0012(8)
C4 0.0361(9) 0.0446(10) 0.0314(9) 0.0071(8) 0.0066(7) 0.0011(8)
C5 0.0417(10) 0.0408(10) 0.0317(9) 0.0058(8) 0.0070(7) 0.0002(8)

loop_
_atom_type_symbol
_atom_type_description
_atom_type_scat_dispersion_real
_atom_type_scat_dispersion_imag
_atom_type_scat_source
C C 0.0033 0.0016 'International Tables Vol C Tables 4.2.6.8 and 6.1.1.4'
H H 0.0000 0.0000 'International Tables Vol C Tables 4.2.6.8 and 6.1.1.4'
O O 0.0106 0.0060 'International Tables Vol C Tables 4.2.6.8 and 6.1.1.4'

loop_
_geom_angle_atom_site_label_1
_geom_angle_atom_site_label_2
_geom_angle_atom_site_label_3
_geom_angle
_geom_angle_site_symmetry_1
_geom_angle_site_symmetry_3
C3 O2 H2 108(2) . .
O1 C3 O2 123.05(16) . .
O1 C3 C5 123.02(17) . .
O2 C3 C5 113.93(15) . .
C4 C4 H4A 109.1 3_756 .
C4 C4 H4B 109.1 3_756 .
H4A C4 H4B 107.9 . .
C5 C4 C4 112.3(2) . 3_756
C5 C4 H4A 109.1 . .
C5 C4 H4B 109.1 . .
C3 C5 C4 114.74(15) . .
C3 C5 H5A 108.6 . .
C3 C5 H5B 108.6 . .
C4 C5 H5A 108.6 . .
C4 C5 H5B 108.6 . .
H5A C5 H5B 107.6 . .

loop_
_geom_bond_atom_site_label_1
_geom_bond_atom_site_label_2
_geom_bond_distance
_geom_bond_site_symmetry_2
O1 C3 1.221(2) .
O2 C3 1.302(2) .
O2 H2 0.872(18) .
C3 C5 1.498(2) .
C4 C4 1.517(3) 3_756
C4 H4A 0.9700 .
C4 H4B 0.9700 .
C4 C5 1.514(3) .
C5 H5A 0.9700 .
C5 H5B 0.9700 .
